data_4512509
loop_
_publ_author_name
'Jana, Subrata'
'Harms, Klaus'
'Bauz\'a, Antonio'
'Frontera, Antonio'
'Chattopadhyay, Shouvik'

_publ_section_title
;
 Synthesis, Structures, and DFT Study of CuBr Based Coordination Polymers
 via in Situ Reduction of Copper(II)
;
_journal_issue 1
_journal_name_full 'Crystal Growth &amp; Design'
_journal_page_first 257
_journal_paper_doi 10.1021/cg5013236
_journal_volume 15
_journal_year 2015
_chemical_formula_moiety 'C36 H36 Br2 Cu2 N4 O4, 1.87(H2O)'
_chemical_formula_sum 'C36 H39.75 Br2 Cu2 N4 O5.87'
_chemical_formula_weight 909.33
_chemical_name_common S69
_chemical_name_systematic
; 
 ? 
;
_space_group_crystal_system monoclinic
_space_group_IT_number 14
_space_group_name_Hall '-P 2ybc'
_space_group_name_H-M_alt 'P 1 21/c 1'
_symmetry_space_group_name_Hall '-P 2ybc'
_symmetry_space_group_name_H-M 'P 1 21/c 1'
_atom_sites_solution_hydrogens mixed
_atom_sites_solution_primary direct
_atom_sites_solution_secondary difmap
_audit_creation_method SHELXL-2014
_cell_angle_alpha 90
_cell_angle_beta 98.3976(19)
_cell_angle_gamma 90
_cell_formula_units_Z 4
_cell_length_a 10.0229(6)
_cell_length_b 24.6728(14)
_cell_length_c 15.0813(8)
_cell_measurement_reflns_used 9848
_cell_measurement_temperature 100(2)
_cell_measurement_theta_max 27.5388
_cell_measurement_theta_min 2.8270
_cell_volume 3689.5(4)
_computing_cell_refinement 'SAINT V8.34A (Bruker AXS Inc., 2013)'
_computing_data_collection 'BRUKER APEX2'
_computing_data_reduction 'SAINT V8.34A (Bruker AXS Inc., 2013)'
_computing_molecular_graphics 'DIAMOND (Crystal Impact)'
_computing_structure_refinement 'SHELXL-2014 (Sheldrick, 2014)'
_computing_structure_solution 'SHELXS-97 (Sheldrick, 2008)'
_diffrn_ambient_temperature 100(2)
_diffrn_detector_area_resol_mean 10.4167
_diffrn_measured_fraction_theta_full 0.999
_diffrn_measured_fraction_theta_max 0.998
_diffrn_measurement_device_type 'Bruker D8 QUEST area detector'
_diffrn_measurement_method '\w and \f scans'
_diffrn_radiation_type MoK\a
_diffrn_radiation_wavelength 0.71073
_diffrn_reflns_av_R_equivalents 0.0488
_diffrn_reflns_av_unetI/netI 0.0203
_diffrn_reflns_Laue_measured_fraction_full 0.999
_diffrn_reflns_Laue_measured_fraction_max 0.998
_diffrn_reflns_limit_h_max 13
_diffrn_reflns_limit_h_min -11
_diffrn_reflns_limit_k_max 32
_diffrn_reflns_limit_k_min -32
_diffrn_reflns_limit_l_max 19
_diffrn_reflns_limit_l_min -19
_diffrn_reflns_number 113986
_diffrn_reflns_point_group_measured_fraction_full 0.999
_diffrn_reflns_point_group_measured_fraction_max 0.998
_diffrn_reflns_theta_full 25.242
_diffrn_reflns_theta_max 27.563
_diffrn_reflns_theta_min 2.214
_diffrn_source 'microfocus sealed X-ray tube'
_exptl_absorpt_coefficient_mu 3.368
_exptl_absorpt_correction_T_max 0.71
_exptl_absorpt_correction_T_min 0.49
_exptl_absorpt_correction_type multi-scan
_exptl_absorpt_process_details 'SADABS V2012/1 (Bruker AXS Inc.)'
_exptl_crystal_colour red
_exptl_crystal_density_diffrn 1.637
_exptl_crystal_density_method 'not measured'
_exptl_crystal_description block
_exptl_crystal_F_000 1835
_exptl_crystal_size_max 0.440
_exptl_crystal_size_mid 0.220
_exptl_crystal_size_min 0.110
_refine_diff_density_max 0.480
_refine_diff_density_min -0.295
_refine_diff_density_rms 0.070
_refine_ls_extinction_method none
_refine_ls_goodness_of_fit_ref 1.037
_refine_ls_hydrogen_treatment mixed
_refine_ls_matrix_type full
_refine_ls_number_parameters 480
_refine_ls_number_reflns 8500
_refine_ls_number_restraints 0
_refine_ls_restrained_S_all 1.037
_refine_ls_R_factor_all 0.0338
_refine_ls_R_factor_gt 0.0242
_refine_ls_shift/su_max 0.002
_refine_ls_shift/su_mean 0.000
_refine_ls_structure_factor_coef Fsqd
_refine_ls_weighting_details 'w=1/[\s^2^(Fo^2^)+(0.0239P)^2^+2.9693P] where P=(Fo^2^+2Fc^2^)/3'
_refine_ls_weighting_scheme calc
_refine_ls_wR_factor_gt 0.0520
_refine_ls_wR_factor_ref 0.0554
_reflns_Friedel_coverage 0.000
_reflns_number_gt 7317
_reflns_number_total 8500
_reflns_threshold_expression 'I > 2\s(I)'
_cod_data_source_file cg5013236_si_001.cif
_cod_data_source_block 1
_cod_depositor_comments 'Adding full bibliography for 4512508--4512509.cif.'
_cod_database_code 4512509
_shelx_space_group_comment
; 
The symmetry employed for this shelxl refinement is uniquely defined 
by the following loop, which should always be used as a source of 
symmetry information in preference to the above space-group names. 
They are only intended as comments. 
;
_shelx_estimated_absorpt_t_min 0.319
_shelx_estimated_absorpt_t_max 0.708
_shelxl_version_number 2014-1

loop_
_space_group_symop_operation_xyz
'x, y, z'
'-x, y+1/2, -z+1/2'
'-x, -y, -z'
'x, -y-1/2, z-1/2'

loop_
_atom_site_label
_atom_site_type_symbol
_atom_site_fract_x
_atom_site_fract_y
_atom_site_fract_z
_atom_site_U_iso_or_equiv
_atom_site_adp_type
_atom_site_occupancy
_atom_site_site_symmetry_order
_atom_site_calc_flag
_atom_site_refinement_flags_posn
_atom_site_refinement_flags_adp
_atom_site_refinement_flags_occupancy
C2 C 0.61907(19) 0.23570(7) 0.44211(13) 0.0190(4) Uani 1 1 d . . .
H2A H 0.5407 0.2366 0.4752 0.023 Uiso 1 1 calc R U .
H2B H 0.6824 0.2075 0.4694 0.023 Uiso 1 1 calc R U .
C3 C 0.57257(19) 0.22239(7) 0.34474(14) 0.0195(4) Uani 1 1 d . . .
H3A H 0.6510 0.2212 0.3118 0.023 Uiso 1 1 calc R U .
H3B H 0.5285 0.1864 0.3398 0.023 Uiso 1 1 calc R U .
C5 C 0.50580(18) 0.31319(7) 0.33047(12) 0.0150(4) Uani 1 1 d . . .
C6 C 0.63202(18) 0.32535(7) 0.39345(12) 0.0149(4) Uani 1 1 d . . .
C7 C 0.41252(18) 0.35753(7) 0.29687(12) 0.0149(4) Uani 1 1 d . . .
C8 C 0.35253(18) 0.35851(7) 0.20704(12) 0.0146(4) Uani 1 1 d . . .
H8 H 0.3761 0.3317 0.1669 0.018 Uiso 1 1 calc R U .
C9 C 0.25955(18) 0.39795(7) 0.17604(12) 0.0158(4) Uani 1 1 d . . .
H9 H 0.2189 0.3980 0.1151 0.019 Uiso 1 1 calc R U .
C10 C 0.22535(18) 0.43777(7) 0.23446(13) 0.0160(4) Uani 1 1 d . . .
C11 C 0.28535(19) 0.43757(8) 0.32347(13) 0.0190(4) Uani 1 1 d . . .
H11 H 0.2628 0.4647 0.3634 0.023 Uiso 1 1 calc R U .
C12 C 0.37802(19) 0.39783(8) 0.35380(13) 0.0181(4) Uani 1 1 d . . .
H12 H 0.4189 0.3980 0.4147 0.022 Uiso 1 1 calc R U .
C14 C 0.0988(2) 0.51752(9) 0.25450(15) 0.0295(5) Uani 1 1 d . . .
H14A H 0.1784 0.5395 0.2762 0.044 Uiso 1 1 calc R U .
H14B H 0.0637 0.5011 0.3056 0.044 Uiso 1 1 calc R U .
H14C H 0.0293 0.5406 0.2211 0.044 Uiso 1 1 calc R U .
C15 C 0.69447(18) 0.37957(7) 0.39037(12) 0.0144(4) Uani 1 1 d . . .
C16 C 0.72084(19) 0.40097(8) 0.30891(12) 0.0176(4) Uani 1 1 d . . .
H16 H 0.6993 0.3804 0.2554 0.021 Uiso 1 1 calc R U .
C17 C 0.7778(2) 0.45168(8) 0.30551(12) 0.0194(4) Uani 1 1 d . . .
H17 H 0.7987 0.4653 0.2502 0.023 Uiso 1 1 calc R U .
C18 C 0.80485(19) 0.48302(8) 0.38287(13) 0.0188(4) Uani 1 1 d . . .
C19 C 0.7806(2) 0.46193(8) 0.46412(13) 0.0234(4) Uani 1 1 d . . .
H19 H 0.8007 0.4828 0.5173 0.028 Uiso 1 1 calc R U .
C20 C 0.7270(2) 0.41023(8) 0.46777(13) 0.0208(4) Uani 1 1 d . . .
H20 H 0.7125 0.3956 0.5239 0.025 Uiso 1 1 calc R U .
C22 C 0.8636(2) 0.57068(8) 0.44493(14) 0.0281(5) Uani 1 1 d . . .
H22A H 0.9250 0.5562 0.4959 0.042 Uiso 1 1 calc R U .
H22B H 0.7739 0.5757 0.4622 0.042 Uiso 1 1 calc R U .
H22C H 0.8977 0.6056 0.4269 0.042 Uiso 1 1 calc R U .
C24 C 1.04247(17) 0.22843(7) 0.42897(11) 0.0121(3) Uani 1 1 d . . .
C25 C 1.14154(17) 0.21901(7) 0.36557(11) 0.0122(3) Uani 1 1 d . . .
C27 C 1.06893(18) 0.30181(7) 0.30129(12) 0.0143(4) Uani 1 1 d . . .
H27A H 0.9772 0.2931 0.2706 0.017 Uiso 1 1 calc R U .
H27B H 1.1062 0.3312 0.2675 0.017 Uiso 1 1 calc R U .
C28 C 1.06168(18) 0.32044(7) 0.39586(12) 0.0144(4) Uani 1 1 d . . .
H28A H 1.1531 0.3300 0.4260 0.017 Uiso 1 1 calc R U .
H28B H 1.0042 0.3531 0.3946 0.017 Uiso 1 1 calc R U .
C29 C 0.98588(17) 0.18133(7) 0.47121(12) 0.0132(3) Uani 1 1 d . . .
C30 C 0.97064(18) 0.18201(7) 0.56157(12) 0.0153(4) Uani 1 1 d . . .
H30 H 0.9990 0.2127 0.5975 0.018 Uiso 1 1 calc R U .
C31 C 0.91409(19) 0.13785(8) 0.59875(12) 0.0185(4) Uani 1 1 d . . .
H31 H 0.9035 0.1385 0.6603 0.022 Uiso 1 1 calc R U .
C32 C 0.87271(19) 0.09274(8) 0.54721(12) 0.0181(4) Uani 1 1 d . . .
C33 C 0.8844(2) 0.09210(8) 0.45646(12) 0.0194(4) Uani 1 1 d . . .
H33 H 0.8532 0.0619 0.4202 0.023 Uiso 1 1 calc R U .
C34 C 0.9423(2) 0.13619(7) 0.41957(12) 0.0182(4) Uani 1 1 d . . .
H34 H 0.9524 0.1356 0.3579 0.022 Uiso 1 1 calc R U .
C36 C 0.7995(2) 0.00072(8) 0.54473(14) 0.0286(5) Uani 1 1 d . . .
H36A H 0.8775 -0.0082 0.5151 0.043 Uiso 1 1 calc R U .
H36B H 0.7190 0.0039 0.4997 0.043 Uiso 1 1 calc R U .
H36C H 0.7859 -0.0280 0.5874 0.043 Uiso 1 1 calc R U .
C37 C 1.23067(18) 0.17097(7) 0.37502(12) 0.0135(3) Uani 1 1 d . . .
C38 C 1.30701(19) 0.15883(7) 0.45752(12) 0.0157(4) Uani 1 1 d . . .
H38 H 1.2933 0.1786 0.5094 0.019 Uiso 1 1 calc R U .
C39 C 1.40265(19) 0.11800(7) 0.46399(12) 0.0168(4) Uani 1 1 d . . .
H39 H 1.4556 0.1103 0.5201 0.020 Uiso 1 1 calc R U .
C40 C 1.42128(19) 0.08830(7) 0.38833(13) 0.0171(4) Uani 1 1 d . . .
C41 C 1.34328(19) 0.09879(7) 0.30645(12) 0.0167(4) Uani 1 1 d . . .
H41 H 1.3546 0.0778 0.2552 0.020 Uiso 1 1 calc R U .
C42 C 1.24823(18) 0.14028(7) 0.29992(12) 0.0150(4) Uani 1 1 d . . .
H42 H 1.1949 0.1478 0.2439 0.018 Uiso 1 1 calc R U .
C44 C 1.5390(3) 0.01722(10) 0.32675(16) 0.0390(6) Uani 1 1 d . . .
H44A H 1.5641 0.0410 0.2798 0.059 Uiso 1 1 calc R U .
H44B H 1.4559 -0.0023 0.3038 0.059 Uiso 1 1 calc R U .
H44C H 1.6117 -0.0089 0.3447 0.059 Uiso 1 1 calc R U .
N1 N 0.68683(15) 0.28911(6) 0.44821(10) 0.0154(3) Uani 1 1 d . . .
N4 N 0.47653(15) 0.26424(6) 0.30562(10) 0.0166(3) Uani 1 1 d . . .
N23 N 1.00493(15) 0.27684(6) 0.44610(10) 0.0130(3) Uani 1 1 d . . .
N26 N 1.15556(15) 0.25341(6) 0.30322(10) 0.0126(3) Uani 1 1 d . . .
O13 O 0.13546(14) 0.47567(5) 0.19691(9) 0.0215(3) Uani 1 1 d . . .
O21 O 0.85491(15) 0.53352(5) 0.37158(9) 0.0238(3) Uani 1 1 d . . .
O35 O 0.82333(15) 0.05099(6) 0.59132(9) 0.0260(3) Uani 1 1 d . . .
O43 O 1.51756(14) 0.04903(6) 0.40227(9) 0.0242(3) Uani 1 1 d . . .
Cu1 Cu 0.86680(2) 0.29564(2) 0.52077(2) 0.01378(5) Uani 1 1 d . . .
Cu2 Cu 0.30137(2) 0.24362(2) 0.23082(2) 0.01402(5) Uani 1 1 d . . .
Br1 Br 0.89019(2) 0.32175(2) 0.67166(2) 0.02228(5) Uani 1 1 d . . .
Br2 Br 0.33498(2) 0.21156(2) 0.08856(2) 0.02152(5) Uani 1 1 d . . .
O1S O 0.6553(3) 0.21706(12) 0.6624(2) 0.0341(10) Uani 0.526(5) 1 d G . P
H1SA H 0.7230 0.2378 0.6551 0.051 Uiso 0.526(5) 1 d G U P
H1SB H 0.5808 0.2355 0.6516 0.051 Uiso 0.526(5) 1 d G U P
O2S O 0.5838(2) 0.38142(8) 0.66522(14) 0.0447(5) Uani 1 1 d . . .
H1S H 0.527(3) 0.3575(13) 0.647(2) 0.059(10) Uiso 1 1 d . . .
H2S H 0.659(4) 0.3658(14) 0.668(2) 0.076(12) Uiso 1 1 d . . .
O3S O 0.4633(8) 0.4614(3) 0.5651(4) 0.070(3) Uani 0.347(6) 1 d G . P
H35A H 0.5087 0.4386 0.6017 0.106 Uiso 0.347(6) 1 d G U P
H35B H 0.4586 0.4923 0.5920 0.106 Uiso 0.347(6) 1 d G U P

loop_
_atom_site_aniso_label
_atom_site_aniso_U_11
_atom_site_aniso_U_22
_atom_site_aniso_U_33
_atom_site_aniso_U_23
_atom_site_aniso_U_13
_atom_site_aniso_U_12
C2 0.0155(9) 0.0161(9) 0.0242(10) 0.0021(8) -0.0009(8) -0.0015(7)
C3 0.0152(9) 0.0133(9) 0.0285(11) -0.0020(8) -0.0021(8) 0.0002(7)
C5 0.0129(8) 0.0189(9) 0.0135(9) -0.0010(7) 0.0026(7) -0.0002(7)
C6 0.0139(9) 0.0169(9) 0.0145(9) -0.0041(7) 0.0038(7) -0.0004(7)
C7 0.0128(8) 0.0154(8) 0.0165(9) 0.0010(7) 0.0024(7) -0.0022(7)
C8 0.0165(9) 0.0123(8) 0.0156(9) -0.0018(7) 0.0044(7) -0.0029(7)
C9 0.0167(9) 0.0158(9) 0.0149(9) 0.0031(7) 0.0025(7) -0.0042(7)
C10 0.0137(9) 0.0152(9) 0.0202(9) 0.0037(7) 0.0062(7) -0.0007(7)
C11 0.0196(10) 0.0186(9) 0.0198(9) -0.0023(7) 0.0059(8) 0.0020(7)
C12 0.0173(9) 0.0215(9) 0.0151(9) -0.0023(7) 0.0011(7) 0.0004(7)
C14 0.0316(12) 0.0296(11) 0.0290(11) 0.0027(9) 0.0096(9) 0.0142(9)
C15 0.0123(8) 0.0144(8) 0.0157(9) -0.0008(7) 0.0001(7) 0.0002(7)
C16 0.0188(9) 0.0215(9) 0.0128(9) -0.0049(7) 0.0030(7) -0.0023(7)
C17 0.0222(10) 0.0237(10) 0.0131(9) -0.0004(7) 0.0051(8) -0.0043(8)
C18 0.0203(10) 0.0163(9) 0.0200(10) -0.0012(7) 0.0039(8) -0.0025(7)
C19 0.0365(12) 0.0199(10) 0.0135(9) -0.0048(7) 0.0023(8) -0.0062(9)
C20 0.0308(11) 0.0192(9) 0.0121(9) 0.0008(7) 0.0026(8) -0.0036(8)
C22 0.0409(13) 0.0178(10) 0.0261(11) -0.0052(8) 0.0063(10) -0.0072(9)
C24 0.0122(8) 0.0142(8) 0.0091(8) 0.0004(6) -0.0013(7) -0.0007(7)
C25 0.0128(8) 0.0129(8) 0.0104(8) -0.0015(6) 0.0000(7) -0.0012(7)
C27 0.0153(9) 0.0127(8) 0.0148(9) 0.0029(7) 0.0021(7) 0.0011(7)
C28 0.0156(9) 0.0109(8) 0.0172(9) 0.0014(7) 0.0034(7) -0.0005(7)
C29 0.0123(8) 0.0141(8) 0.0133(8) 0.0020(7) 0.0018(7) 0.0006(7)
C30 0.0160(9) 0.0173(9) 0.0125(9) -0.0014(7) 0.0015(7) -0.0017(7)
C31 0.0221(10) 0.0247(10) 0.0092(8) 0.0005(7) 0.0040(7) -0.0050(8)
C32 0.0190(9) 0.0195(9) 0.0156(9) 0.0042(7) 0.0023(7) -0.0064(8)
C33 0.0275(10) 0.0164(9) 0.0140(9) -0.0014(7) 0.0020(8) -0.0061(8)
C34 0.0257(10) 0.0186(9) 0.0106(8) -0.0003(7) 0.0044(7) -0.0027(8)
C36 0.0383(13) 0.0208(10) 0.0263(11) 0.0047(8) 0.0037(10) -0.0107(9)
C37 0.0155(8) 0.0116(8) 0.0141(8) 0.0019(7) 0.0047(7) -0.0011(7)
C38 0.0208(9) 0.0150(9) 0.0120(8) -0.0009(7) 0.0048(7) 0.0007(7)
C39 0.0208(10) 0.0149(9) 0.0146(9) 0.0029(7) 0.0021(7) 0.0022(7)
C40 0.0178(9) 0.0128(8) 0.0218(10) 0.0014(7) 0.0061(8) 0.0006(7)
C41 0.0205(9) 0.0153(9) 0.0152(9) -0.0030(7) 0.0057(7) -0.0009(7)
C42 0.0166(9) 0.0152(8) 0.0132(8) 0.0018(7) 0.0026(7) -0.0013(7)
C44 0.0430(14) 0.0352(13) 0.0375(13) -0.0123(11) 0.0013(11) 0.0230(11)
N1 0.0142(7) 0.0164(7) 0.0159(8) -0.0009(6) 0.0032(6) -0.0002(6)
N4 0.0144(7) 0.0170(8) 0.0180(8) -0.0016(6) 0.0013(6) 0.0003(6)
N23 0.0124(7) 0.0142(7) 0.0121(7) 0.0012(6) 0.0000(6) -0.0002(6)
N26 0.0126(7) 0.0129(7) 0.0117(7) 0.0002(6) -0.0001(6) -0.0002(6)
O13 0.0232(7) 0.0188(7) 0.0228(7) 0.0032(5) 0.0042(6) 0.0069(6)
O21 0.0344(8) 0.0181(7) 0.0204(7) -0.0034(6) 0.0092(6) -0.0086(6)
O35 0.0377(9) 0.0240(7) 0.0166(7) 0.0032(6) 0.0052(6) -0.0159(6)
O43 0.0271(8) 0.0211(7) 0.0243(7) -0.0026(6) 0.0030(6) 0.0115(6)
Cu1 0.01355(11) 0.01413(11) 0.01358(11) -0.00041(8) 0.00171(8) 0.00052(8)
Cu2 0.01370(11) 0.01541(11) 0.01309(11) 0.00034(8) 0.00241(8) -0.00157(8)
Br1 0.02366(10) 0.02804(11) 0.01389(9) -0.00502(7) -0.00142(7) 0.00522(8)
Br2 0.03143(11) 0.02007(10) 0.01417(9) -0.00117(7) 0.00706(8) -0.00299(8)
O1S 0.0319(18) 0.0375(19) 0.0358(19) 0.0068(14) 0.0150(15) 0.0061(14)
O2S 0.0330(10) 0.0486(12) 0.0561(12) 0.0062(10) 0.0182(9) 0.0037(10)
O3S 0.085(5) 0.054(4) 0.066(5) -0.005(3) -0.012(4) 0.032(4)

loop_
_atom_type_symbol
_atom_type_description
_atom_type_scat_dispersion_real
_atom_type_scat_dispersion_imag
_atom_type_scat_source
C C 0.0033 0.0016 'International Tables Vol C Tables 4.2.6.8 and 6.1.1.4'
H H 0.0000 0.0000 'International Tables Vol C Tables 4.2.6.8 and 6.1.1.4'
N N 0.0061 0.0033 'International Tables Vol C Tables 4.2.6.8 and 6.1.1.4'
O O 0.0106 0.0060 'International Tables Vol C Tables 4.2.6.8 and 6.1.1.4'
Cu Cu 0.3201 1.2651 'International Tables Vol C Tables 4.2.6.8 and 6.1.1.4'
Br Br -0.2901 2.4595 'International Tables Vol C Tables 4.2.6.8 and 6.1.1.4'

loop_
_geom_angle_atom_site_label_1
_geom_angle_atom_site_label_2
_geom_angle_atom_site_label_3
_geom_angle
_geom_angle_site_symmetry_1
_geom_angle_site_symmetry_3
N1 C2 C3 109.13(15) . .
N1 C2 H2A 109.9 . .
C3 C2 H2A 109.9 . .
N1 C2 H2B 109.9 . .
C3 C2 H2B 109.9 . .
H2A C2 H2B 108.3 . .
N4 C3 C2 109.11(15) . .
N4 C3 H3A 109.9 . .
C2 C3 H3A 109.9 . .
N4 C3 H3B 109.9 . .
C2 C3 H3B 109.9 . .
H3A C3 H3B 108.3 . .
N4 C5 C7 119.27(16) . .
N4 C5 C6 120.59(16) . .
C7 C5 C6 120.14(16) . .
N1 C6 C15 120.39(16) . .
N1 C6 C5 120.71(16) . .
C15 C6 C5 118.89(16) . .
C12 C7 C8 118.37(17) . .
C12 C7 C5 121.26(16) . .
C8 C7 C5 120.32(16) . .
C9 C8 C7 120.87(17) . .
C9 C8 H8 119.6 . .
C7 C8 H8 119.6 . .
C8 C9 C10 119.89(17) . .
C8 C9 H9 120.1 . .
C10 C9 H9 120.1 . .
O13 C10 C11 124.81(17) . .
O13 C10 C9 115.41(16) . .
C11 C10 C9 119.75(17) . .
C12 C11 C10 119.86(17) . .
C12 C11 H11 120.1 . .
C10 C11 H11 120.1 . .
C11 C12 C7 121.26(17) . .
C11 C12 H12 119.4 . .
C7 C12 H12 119.4 . .
O13 C14 H14A 109.5 . .
O13 C14 H14B 109.5 . .
H14A C14 H14B 109.5 . .
O13 C14 H14C 109.5 . .
H14A C14 H14C 109.5 . .
H14B C14 H14C 109.5 . .
C20 C15 C16 118.79(17) . .
C20 C15 C6 120.95(17) . .
C16 C15 C6 120.26(16) . .
C17 C16 C15 120.51(17) . .
C17 C16 H16 119.7 . .
C15 C16 H16 119.7 . .
C16 C17 C18 120.22(17) . .
C16 C17 H17 119.9 . .
C18 C17 H17 119.9 . .
O21 C18 C19 124.69(17) . .
O21 C18 C17 115.66(17) . .
C19 C18 C17 119.65(17) . .
C18 C19 C20 119.93(17) . .
C18 C19 H19 120.0 . .
C20 C19 H19 120.0 . .
C19 C20 C15 120.79(18) . .
C19 C20 H20 119.6 . .
C15 C20 H20 119.6 . .
O21 C22 H22A 109.5 . .
O21 C22 H22B 109.5 . .
H22A C22 H22B 109.5 . .
O21 C22 H22C 109.5 . .
H22A C22 H22C 109.5 . .
H22B C22 H22C 109.5 . .
N23 C24 C29 120.02(16) . .
N23 C24 C25 120.87(16) . .
C29 C24 C25 119.11(15) . .
N26 C25 C37 117.99(16) . .
N26 C25 C24 121.18(15) . .
C37 C25 C24 120.78(15) . .
N26 C27 C28 109.71(14) . .
N26 C27 H27A 109.7 . .
C28 C27 H27A 109.7 . .
N26 C27 H27B 109.7 . .
C28 C27 H27B 109.7 . .
H27A C27 H27B 108.2 . .
N23 C28 C27 109.76(14) . .
N23 C28 H28A 109.7 . .
C27 C28 H28A 109.7 . .
N23 C28 H28B 109.7 . .
C27 C28 H28B 109.7 . .
H28A C28 H28B 108.2 . .
C34 C29 C30 119.10(16) . .
C34 C29 C24 119.79(16) . .
C30 C29 C24 121.07(16) . .
C31 C30 C29 119.78(17) . .
C31 C30 H30 120.1 . .
C29 C30 H30 120.1 . .
C30 C31 C32 120.77(17) . .
C30 C31 H31 119.6 . .
C32 C31 H31 119.6 . .
O35 C32 C31 115.78(16) . .
O35 C32 C33 124.23(17) . .
C31 C32 C33 119.98(17) . .
C34 C33 C32 119.09(17) . .
C34 C33 H33 120.5 . .
C32 C33 H33 120.5 . .
C33 C34 C29 121.23(17) . .
C33 C34 H34 119.4 . .
C29 C34 H34 119.4 . .
O35 C36 H36A 109.5 . .
O35 C36 H36B 109.5 . .
H36A C36 H36B 109.5 . .
O35 C36 H36C 109.5 . .
H36A C36 H36C 109.5 . .
H36B C36 H36C 109.5 . .
C38 C37 C42 119.34(16) . .
C38 C37 C25 120.21(16) . .
C42 C37 C25 120.20(16) . .
C39 C38 C37 120.22(17) . .
C39 C38 H38 119.9 . .
C37 C38 H38 119.9 . .
C38 C39 C40 120.00(17) . .
C38 C39 H39 120.0 . .
C40 C39 H39 120.0 . .
O43 C40 C41 124.42(17) . .
O43 C40 C39 115.15(16) . .
C41 C40 C39 120.42(17) . .
C40 C41 C42 119.45(17) . .
C40 C41 H41 120.3 . .
C42 C41 H41 120.3 . .
C41 C42 C37 120.53(17) . .
C41 C42 H42 119.7 . .
C37 C42 H42 119.7 . .
O43 C44 H44A 109.5 . .
O43 C44 H44B 109.5 . .
H44A C44 H44B 109.5 . .
O43 C44 H44C 109.5 . .
H44A C44 H44C 109.5 . .
H44B C44 H44C 109.5 . .
C6 N1 C2 115.51(15) . .
C6 N1 Cu1 124.72(13) . .
C2 N1 Cu1 118.76(11) . .
C5 N4 C3 115.67(15) . .
C5 N4 Cu2 123.03(13) . .
C3 N4 Cu2 120.88(12) . .
C24 N23 C28 115.23(15) . .
C24 N23 Cu1 125.78(12) . .
C28 N23 Cu1 118.60(11) . .
C25 N26 C27 114.90(15) . .
C25 N26 Cu2 119.60(12) . 1_655
C27 N26 Cu2 124.95(11) . 1_655
C10 O13 C14 117.09(15) . .
C18 O21 C22 118.12(15) . .
C32 O35 C36 117.65(15) . .
C40 O43 C44 117.03(16) . .
N23 Cu1 N1 109.05(6) . .
N23 Cu1 Br1 130.01(4) . .
N1 Cu1 Br1 120.94(5) . .
N26 Cu2 N4 108.49(6) 1_455 .
N26 Cu2 Br2 139.89(4) 1_455 .
N4 Cu2 Br2 111.52(5) . .
H1SA O1S H1SB 109.5 . .
H1S O2S H2S 105(3) . .
H35A O3S H35B 109.4 . .

loop_
_geom_bond_atom_site_label_1
_geom_bond_atom_site_label_2
_geom_bond_distance
_geom_bond_site_symmetry_2
C2 N1 1.479(2) .
C2 C3 1.511(3) .
C2 H2A 0.9900 .
C2 H2B 0.9900 .
C3 N4 1.475(2) .
C3 H3A 0.9900 .
C3 H3B 0.9900 .
C5 N4 1.286(2) .
C5 C7 1.480(2) .
C5 C6 1.497(2) .
C6 N1 1.285(2) .
C6 C15 1.481(2) .
C7 C12 1.390(3) .
C7 C8 1.400(3) .
C8 C9 1.381(3) .
C8 H8 0.9500 .
C9 C10 1.396(3) .
C9 H9 0.9500 .
C10 O13 1.363(2) .
C10 C11 1.388(3) .
C11 C12 1.382(3) .
C11 H11 0.9500 .
C12 H12 0.9500 .
C14 O13 1.431(2) .
C14 H14A 0.9800 .
C14 H14B 0.9800 .
C14 H14C 0.9800 .
C15 C20 1.389(3) .
C15 C16 1.397(3) .
C16 C17 1.379(3) .
C16 H16 0.9500 .
C17 C18 1.393(3) .
C17 H17 0.9500 .
C18 O21 1.363(2) .
C18 C19 1.385(3) .
C19 C20 1.388(3) .
C19 H19 0.9500 .
C20 H20 0.9500 .
C22 O21 1.430(2) .
C22 H22A 0.9800 .
C22 H22B 0.9800 .
C22 H22C 0.9800 .
C24 N23 1.290(2) .
C24 C29 1.478(2) .
C24 C25 1.494(2) .
C25 N26 1.289(2) .
C25 C37 1.479(2) .
C27 N26 1.474(2) .
C27 C28 1.510(2) .
C27 H27A 0.9900 .
C27 H27B 0.9900 .
C28 N23 1.477(2) .
C28 H28A 0.9900 .
C28 H28B 0.9900 .
C29 C34 1.392(3) .
C29 C30 1.393(2) .
C30 C31 1.384(3) .
C30 H30 0.9500 .
C31 C32 1.386(3) .
C31 H31 0.9500 .
C32 O35 1.358(2) .
C32 C33 1.391(3) .
C33 C34 1.387(3) .
C33 H33 0.9500 .
C34 H34 0.9500 .
C36 O35 1.428(2) .
C36 H36A 0.9800 .
C36 H36B 0.9800 .
C36 H36C 0.9800 .
C37 C38 1.395(3) .
C37 C42 1.395(2) .
C38 C39 1.384(3) .
C38 H38 0.9500 .
C39 C40 1.392(3) .
C39 H39 0.9500 .
C40 O43 1.362(2) .
C40 C41 1.386(3) .
C41 C42 1.392(3) .
C41 H41 0.9500 .
C42 H42 0.9500 .
C44 O43 1.425(3) .
C44 H44A 0.9800 .
C44 H44B 0.9800 .
C44 H44C 0.9800 .
N1 Cu1 1.9750(15) .
N4 Cu2 2.0088(15) .
N23 Cu1 1.9635(15) .
N26 Cu2 1.9627(15) 1_655
Cu1 Br1 2.3437(3) .
Cu2 N26 1.9628(15) 1_455
Cu2 Br2 2.3565(3) .
O1S H1SA 0.8688 .
O1S H1SB 0.8691 .
O2S H1S 0.84(3) .
O2S H2S 0.84(4) .
O3S H35A 0.8697 .
O3S H35B 0.8690 .

loop_
_geom_hbond_atom_site_label_D
_geom_hbond_atom_site_label_H
_geom_hbond_atom_site_label_A
_geom_hbond_distance_DH
_geom_hbond_distance_HA
_geom_hbond_distance_DA
_geom_hbond_angle_DHA
_geom_hbond_site_symmetry_A
O1S H1SA Br1 0.87 2.65 3.484(3) 160.3 .
O2S H2S Br1 0.84(4) 2.55(4) 3.394(2) 177(3) .
O3S H35A O2S 0.87 1.81 2.665(7) 169.0 .
O1S H1SB Br2 0.87 2.83 3.689(3) 170.8 4_566
O2S H1S Br2 0.84(3) 2.62(3) 3.461(2) 176(3) 4_566

loop_
_geom_torsion_atom_site_label_1
_geom_torsion_atom_site_label_2
_geom_torsion_atom_site_label_3
_geom_torsion_atom_site_label_4
_geom_torsion
_geom_torsion_site_symmetry_4
N1 C2 C3 N4 -60.53(19) .
N4 C5 C6 N1 -25.5(3) .
C7 C5 C6 N1 153.90(17) .
N4 C5 C6 C15 153.29(17) .
C7 C5 C6 C15 -27.3(2) .
N4 C5 C7 C12 135.46(19) .
C6 C5 C7 C12 -43.9(3) .
N4 C5 C7 C8 -41.9(3) .
C6 C5 C7 C8 138.69(18) .
C12 C7 C8 C9 -1.1(3) .
C5 C7 C8 C9 176.33(16) .
C7 C8 C9 C10 0.6(3) .
C8 C9 C10 O13 178.31(16) .
C8 C9 C10 C11 0.2(3) .
O13 C10 C11 C12 -178.29(17) .
C9 C10 C11 C12 -0.3(3) .
C10 C11 C12 C7 -0.3(3) .
C8 C7 C12 C11 1.0(3) .
C5 C7 C12 C11 -176.47(17) .
N1 C6 C15 C20 -52.8(3) .
C5 C6 C15 C20 128.43(19) .
N1 C6 C15 C16 127.65(19) .
C5 C6 C15 C16 -51.1(2) .
C20 C15 C16 C17 -0.2(3) .
C6 C15 C16 C17 179.39(17) .
C15 C16 C17 C18 -2.5(3) .
C16 C17 C18 O21 -176.85(18) .
C16 C17 C18 C19 3.3(3) .
O21 C18 C19 C20 178.82(19) .
C17 C18 C19 C20 -1.4(3) .
C18 C19 C20 C15 -1.4(3) .
C16 C15 C20 C19 2.1(3) .
C6 C15 C20 C19 -177.42(18) .
N23 C24 C25 N26 -25.5(3) .
C29 C24 C25 N26 153.62(16) .
N23 C24 C25 C37 151.88(17) .
C29 C24 C25 C37 -29.0(2) .
N26 C27 C28 N23 -59.89(18) .
N23 C24 C29 C34 134.59(19) .
C25 C24 C29 C34 -44.5(2) .
N23 C24 C29 C30 -43.0(2) .
C25 C24 C29 C30 137.86(17) .
C34 C29 C30 C31 0.7(3) .
C24 C29 C30 C31 178.32(17) .
C29 C30 C31 C32 0.2(3) .
C30 C31 C32 O35 177.62(18) .
C30 C31 C32 C33 -1.8(3) .
O35 C32 C33 C34 -176.99(19) .
C31 C32 C33 C34 2.3(3) .
C32 C33 C34 C29 -1.4(3) .
C30 C29 C34 C33 -0.1(3) .
C24 C29 C34 C33 -177.75(18) .
N26 C25 C37 C38 126.29(18) .
C24 C25 C37 C38 -51.1(2) .
N26 C25 C37 C42 -48.0(2) .
C24 C25 C37 C42 134.60(17) .
C42 C37 C38 C39 2.3(3) .
C25 C37 C38 C39 -171.98(17) .
C37 C38 C39 C40 -1.1(3) .
C38 C39 C40 O43 -179.80(17) .
C38 C39 C40 C41 -0.9(3) .
O43 C40 C41 C42 -179.59(17) .
C39 C40 C41 C42 1.6(3) .
C40 C41 C42 C37 -0.4(3) .
C38 C37 C42 C41 -1.6(3) .
C25 C37 C42 C41 172.71(17) .
C15 C6 N1 C2 -177.11(16) .
C5 C6 N1 C2 1.6(2) .
C15 C6 N1 Cu1 -8.9(2) .
C5 C6 N1 Cu1 169.89(12) .
C3 C2 N1 C6 39.6(2) .
C3 C2 N1 Cu1 -129.41(13) .
C7 C5 N4 C3 -177.95(16) .
C6 C5 N4 C3 1.4(3) .
C7 C5 N4 Cu2 -5.3(2) .
C6 C5 N4 Cu2 174.07(12) .
C2 C3 N4 C5 39.8(2) .
C2 C3 N4 Cu2 -133.02(13) .
C29 C24 N23 C28 -176.38(15) .
C25 C24 N23 C28 2.7(2) .
C29 C24 N23 Cu1 -3.7(2) .
C25 C24 N23 Cu1 175.41(12) .
C27 C28 N23 C24 38.0(2) .
C27 C28 N23 Cu1 -135.25(12) .
C37 C25 N26 C27 -176.54(15) .
C24 C25 N26 C27 0.9(2) .
C37 C25 N26 Cu2 -4.6(2) 1_655
C24 C25 N26 Cu2 172.79(12) 1_655
C28 C27 N26 C25 39.8(2) .
C28 C27 N26 Cu2 -131.57(13) 1_655
C11 C10 O13 C14 -1.4(3) .
C9 C10 O13 C14 -179.42(17) .
C19 C18 O21 C22 -10.3(3) .
C17 C18 O21 C22 169.83(18) .
C31 C32 O35 C36 -170.30(18) .
C33 C32 O35 C36 9.0(3) .
C41 C40 O43 C44 0.5(3) .
C39 C40 O43 C44 179.34(19) .
